data_1525482
loop_
_publ_author_name
'Yarmolyuk, Ya.P.'
'Grin', Yu.'
'Gladyshevskii, E.I.'

_publ_section_title
;
 Crystal structure of M Co3 Ga compounds (M= praseodymium, neodymium,
 samarium, terbium, and yttrium)
;
_journal_name_full
;
Dopovidi Akademii Nauk Ukrains'koi RSR, Seriya A: Fiziko-Matematichni Ta 
Tekhnichni Nauki
;
_journal_page_first 855
_journal_page_last 858
_journal_volume 40
_journal_year 1978
_chemical_formula_sum 'Co3 Ga Y3'
_chemical_name_systematic 'Y3 Co3 Ga'
_space_group_IT_number 63
_symmetry_space_group_name_Hall '-C 2c 2'
_symmetry_space_group_name_H-M 'C m c m'
_cell_angle_alpha 90
_cell_angle_beta 90
_cell_angle_gamma 90
_cell_formula_units_Z 4
_cell_length_a 4.098
_cell_length_b 10.11
_cell_length_c 13.01
_cell_volume 539.014
_citation_journal_id_ASTM DNUNDU
_cod_data_source_file Yarmolyuk_DNUNDU_1978_332.cif
_cod_data_source_block Co3Ga1Y3
_cod_original_cell_volume 539.0145
_cod_original_formula_sum 'Co3 Ga1 Y3'
_cod_database_code 1525482

loop_
_symmetry_equiv_pos_as_xyz
x,y,z
-x,-y,z+1/2
x,-y,-z
-x,y,-z+1/2
-x,-y,-z
x,y,-z-1/2
-x,y,z
x,-y,z-1/2
x+1/2,y+1/2,z
-x+1/2,-y+1/2,z+1/2
x+1/2,-y+1/2,-z
-x+1/2,y+1/2,-z+1/2
-x+1/2,-y+1/2,-z
x+1/2,y+1/2,-z-1/2
-x+1/2,y+1/2,z
x+1/2,-y+1/2,z-1/2

loop_
_atom_site_label
_atom_site_type_symbol
_atom_site_fract_x
_atom_site_fract_y
_atom_site_fract_z
_atom_site_occupancy
_atom_site_U_iso_or_equiv
Ga1 Ga 0 0 0 1 0.0
Co2 Co 0 0.6912 0.25 1 0.0
Y2 Y 0 0.0017 0.25 1 0.0
Co1 Co 0 0.5714 0.0886 1 0.0
Y1 Y 0 0.289 0.1041 1 0.0
